data_7014419
loop_
_publ_author_name
'Ovchinnikova, Natalia S.'
'Goryunkov, Alexey A.'
'Khavrel, Pavel A.'
'Belov, Nikita M.'
'Apenova, Marina G.'
'Ioffe, Ilya N.'
'Yurovskaya, Marina A.'
'Troyanov, Sergey I.'
'Sidorov, Lev N.'
'Kemnitz, Erhard'

_publ_section_title
;
 Unexpected fullerene dimerization via [5,6]-bond upon
 functionalization of C(s)-C70(CF3)8 by the Bingel reaction.
;
_journal_issue 4
_journal_name_full 'Dalton transactions (Cambridge, England : 2003)'
_journal_page_first 959
_journal_page_last 965
_journal_paper_doi 10.1039/c0dt00777c
_journal_volume 40
_journal_year 2011
_chemical_formula_sum 'C190.82 H33.88 Cl6.94 F48 O8'
_chemical_formula_weight 3611.92
_chemical_name_systematic
;
?
;
_space_group_IT_number 14
_symmetry_cell_setting monoclinic
_symmetry_space_group_name_Hall '-P 2ybc'
_symmetry_space_group_name_H-M 'P 1 21/c 1'
_atom_sites_solution_hydrogens geom
_atom_sites_solution_primary direct
_atom_sites_solution_secondary difmap
_audit_creation_method SHELXL-97
_cell_angle_alpha 90.00
_cell_angle_beta 108.450(6)
_cell_angle_gamma 90.00
_cell_formula_units_Z 2
_cell_length_a 17.1250(10)
_cell_length_b 27.043(3)
_cell_length_c 15.128(2)
_cell_measurement_reflns_used 45000
_cell_measurement_temperature 100(2)
_cell_measurement_theta_max 32
_cell_measurement_theta_min 5
_cell_volume 6645.8(12)
_computing_cell_refinement XDS
_computing_data_reduction XDS
_computing_structure_refinement 'SHELXL-97 (Sheldrick, 1997)'
_computing_structure_solution 'SHELXS-97 (Sheldrick, 1990)'
_diffrn_ambient_temperature 100(2)
_diffrn_measured_fraction_theta_full 0.992
_diffrn_measured_fraction_theta_max 0.883
_diffrn_measurement_device_type MAR225
_diffrn_measurement_method CCD
_diffrn_radiation_monochromator Cu(113)
_diffrn_radiation_source 'BL14.1, PSF, BESSY, Berlin, Germany'
_diffrn_radiation_type synchrotron
_diffrn_radiation_wavelength 0.90500
_diffrn_reflns_av_R_equivalents 0.1530
_diffrn_reflns_av_sigmaI/netI 0.0901
_diffrn_reflns_limit_h_max 22
_diffrn_reflns_limit_h_min -22
_diffrn_reflns_limit_k_max 33
_diffrn_reflns_limit_k_min -33
_diffrn_reflns_limit_l_max 18
_diffrn_reflns_limit_l_min -18
_diffrn_reflns_number 90591
_diffrn_reflns_theta_full 32.60
_diffrn_reflns_theta_max 36.78
_diffrn_reflns_theta_min 2.50
_exptl_absorpt_coefficient_mu 0.290
_exptl_absorpt_correction_type none
_exptl_crystal_colour light-yellow
_exptl_crystal_density_diffrn 1.805
_exptl_crystal_density_method 'not measured'
_exptl_crystal_description plate
_exptl_crystal_F_000 3586
_exptl_crystal_size_max 0.03
_exptl_crystal_size_mid 0.03
_exptl_crystal_size_min 0.01
_refine_diff_density_max 0.802
_refine_diff_density_min -0.823
_refine_diff_density_rms 0.114
_refine_ls_extinction_method none
_refine_ls_goodness_of_fit_ref 1.207
_refine_ls_hydrogen_treatment constr
_refine_ls_matrix_type full
_refine_ls_number_parameters 1292
_refine_ls_number_reflns 14217
_refine_ls_number_restraints 60
_refine_ls_restrained_S_all 1.216
_refine_ls_R_factor_all 0.1788
_refine_ls_R_factor_gt 0.0783
_refine_ls_shift/su_max 0.030
_refine_ls_shift/su_mean 0.002
_refine_ls_structure_factor_coef Fsqd
_refine_ls_weighting_details 'calc w=1/[\s^2^(Fo^2^)+(0.1000P)^2^+5.0000P] where P=(Fo^2^+2Fc^2^)/3'
_refine_ls_weighting_scheme calc
_refine_ls_wR_factor_gt 0.1979
_refine_ls_wR_factor_ref 0.2327
_reflns_number_gt 7496
_reflns_number_total 14217
_reflns_threshold_expression >2sigma(I)
_cod_data_source_file C0DT00777C.TXT
_cod_data_source_block bg9r2p3
_cod_depositor_comments
;
The following automatic conversions were performed:
'_symmetry_cell_setting' value 'Monoclinic' changed to 'monoclinic'
according to '/home/saulius/struct/CIF-dictionaries/cif_core.dic'
dictionary named 'cif_core.dic' version 2.4.1 from 2010-06-29.

Automatic conversion script
Id: cif_fix_enum 1555 2011-01-17 13:19:09Z saulius 
;
_cod_original_sg_symbol_H-M P2(1)/c
_cod_database_code 7014419

loop_
_symmetry_equiv_pos_as_xyz
'x, y, z'
'-x, y+1/2, -z+1/2'
'-x, -y, -z'
'x, -y-1/2, z-1/2'

loop_
_atom_site_label
_atom_site_type_symbol
_atom_site_fract_x
_atom_site_fract_y
_atom_site_fract_z
_atom_site_U_iso_or_equiv
_atom_site_adp_type
_atom_site_occupancy
_atom_site_symmetry_multiplicity
_atom_site_calc_flag
_atom_site_refinement_flags
_atom_site_disorder_assembly
_atom_site_disorder_group
F1 F 0.70375(19) 0.42497(10) 0.56141(18) 0.0407(7) Uani 1 1 d . . .
F2 F 0.78271(19) 0.45866(12) 0.49165(19) 0.0469(8) Uani 1 1 d . . .
F3 F 0.65679(19) 0.48163(11) 0.45985(17) 0.0425(7) Uani 1 1 d . . .
F4 F 0.8247(2) 0.37981(10) 0.85377(19) 0.0414(7) Uani 1 1 d . . .
F5 F 0.80099(19) 0.38630(10) 0.70610(18) 0.0393(7) Uani 1 1 d . . .
F6 F 0.7007(2) 0.38639(11) 0.7628(2) 0.0533(8) Uani 1 1 d . . .
F7 F 0.5128(2) 0.62674(12) 0.43747(18) 0.0484(8) Uani 1 1 d . . .
F8 F 0.48848(19) 0.55557(12) 0.4836(2) 0.0495(8) Uani 1 1 d . . .
F9 F 0.5705(2) 0.56263(15) 0.40509(19) 0.0603(10) Uani 1 1 d . . .
F10 F 0.41680(18) 0.58060(12) 0.6940(2) 0.0465(8) Uani 1 1 d . . .
F11 F 0.43504(18) 0.62069(12) 0.57961(18) 0.0448(7) Uani 1 1 d . . .
F12 F 0.43142(19) 0.66005(13) 0.7005(2) 0.0570(9) Uani 1 1 d . . .
C75 C 0.5637(3) 0.74016(19) 0.8476(3) 0.0359(12) Uani 1 1 d D . .
F13 F 0.5879(7) 0.7664(3) 0.9251(4) 0.037(2) Uani 0.65 1 d PD . .
F14 F 0.4923(3) 0.7187(3) 0.8463(4) 0.0424(16) Uani 0.65 1 d PD . .
F15 F 0.5422(5) 0.7703(3) 0.7741(4) 0.055(2) Uani 0.65 1 d PD . .
F13A F 0.5744(13) 0.7505(7) 0.9361(6) 0.045(5) Uani 0.35 1 d PD . .
F14A F 0.4859(6) 0.7307(6) 0.8031(9) 0.067(5) Uani 0.35 1 d PD . .
F15A F 0.5792(9) 0.7827(4) 0.8086(9) 0.062(4) Uani 0.35 1 d PD . .
F16 F 1.04205(18) 0.62288(10) 1.20278(16) 0.0354(6) Uani 1 1 d . . .
F17 F 0.96572(19) 0.68590(11) 1.20259(16) 0.0437(8) Uani 1 1 d . . .
F18 F 1.06680(18) 0.69190(10) 1.14728(17) 0.0389(7) Uani 1 1 d . . .
F19 F 1.01295(18) 0.76564(10) 1.04758(16) 0.0380(7) Uani 1 1 d . . .
F20 F 0.9443(2) 0.80828(10) 0.9317(2) 0.0509(8) Uani 1 1 d . . .
F21 F 1.0543(2) 0.77150(12) 0.9286(2) 0.0489(8) Uani 1 1 d . . .
C78 C 0.7426(3) 0.80795(18) 0.7901(3) 0.0315(11) Uani 1 1 d D . .
F22 F 0.8065(4) 0.8347(2) 0.8390(4) 0.0471(15) Uani 0.65 1 d PD . .
F23 F 0.6844(4) 0.8163(2) 0.8315(4) 0.0376(14) Uani 0.65 1 d PD . .
F24 F 0.7134(6) 0.8249(5) 0.7048(4) 0.040(2) Uani 0.65 1 d PD . .
F22A F 0.8099(5) 0.8346(3) 0.7864(9) 0.049(3) Uani 0.35 1 d PD . .
F23A F 0.7222(8) 0.8269(4) 0.8581(6) 0.047(3) Uani 0.35 1 d PDU . .
F24A F 0.6883(9) 0.8196(9) 0.7090(7) 0.033(4) Uani 0.35 1 d PD . .
O1 O 1.0670(2) 0.53831(13) 0.5887(2) 0.0389(8) Uani 1 1 d . . .
O2 O 1.0118(2) 0.59860(12) 0.4862(2) 0.0385(9) Uani 1 1 d . . .
O3 O 1.1163(2) 0.68237(12) 0.7318(2) 0.0353(8) Uani 1 1 d . A .
C1 C 0.7484(3) 0.50807(17) 0.6036(3) 0.0272(10) Uani 1 1 d . . .
C2 C 0.6856(3) 0.51281(16) 0.6556(3) 0.0267(10) Uani 1 1 d . . .
C3 C 0.7007(3) 0.48519(17) 0.7371(3) 0.0285(10) Uani 1 1 d . . .
C4 C 0.7830(3) 0.45895(17) 0.7902(3) 0.0299(10) Uani 1 1 d . . .
C5 C 0.8532(3) 0.48343(16) 0.7653(3) 0.0266(10) Uani 1 1 d . . .
C6 C 0.8360(3) 0.50137(16) 0.6742(3) 0.0260(10) Uani 1 1 d . . .
C7 C 0.8903(3) 0.53444(16) 0.6513(3) 0.0236(9) Uani 1 1 d . . .
C8 C 0.8439(3) 0.56818(16) 0.5783(2) 0.0244(9) Uani 1 1 d . . .
C9 C 0.7598(3) 0.55663(17) 0.5585(2) 0.0265(10) Uani 1 1 d . . .
C10 C 0.7014(3) 0.59405(17) 0.5401(3) 0.0274(10) Uani 1 1 d . . .
C11 C 0.6207(3) 0.59080(17) 0.5622(3) 0.0268(10) Uani 1 1 d . . .
C12 C 0.6253(3) 0.55109(17) 0.6366(3) 0.0270(10) Uani 1 1 d . . .
C13 C 0.5836(3) 0.56134(17) 0.6998(3) 0.0287(10) Uani 1 1 d . . .
C14 C 0.6000(3) 0.53211(18) 0.7824(3) 0.0304(11) Uani 1 1 d . . .
C15 C 0.6577(3) 0.49481(17) 0.8002(3) 0.0292(10) Uani 1 1 d . . .
C16 C 0.7102(3) 0.48504(18) 0.8945(3) 0.0317(11) Uani 1 1 d . . .
C17 C 0.7892(3) 0.47062(16) 0.8916(3) 0.0286(10) Uani 1 1 d . . .
C18 C 0.8587(3) 0.48576(16) 0.9577(3) 0.0272(10) Uani 1 1 d . . .
C19 C 0.9398(3) 0.49388(17) 0.9389(3) 0.0289(10) Uani 1 1 d . . .
C20 C 0.9250(3) 0.50076(16) 0.8362(3) 0.0239(9) Uani 1 1 d . . .
C21 C 0.9752(3) 0.53496(15) 0.8119(2) 0.0205(9) Uani 1 1 d . . .
C22 C 0.9617(3) 0.54963(15) 0.7191(3) 0.0219(9) Uani 1 1 d . . .
C23 C 1.0003(3) 0.59844(16) 0.7177(3) 0.0229(9) Uani 1 1 d . . .
C24 C 0.9499(3) 0.63589(16) 0.6384(3) 0.0238(9) Uani 1 1 d . . .
C25 C 0.8706(3) 0.61665(16) 0.5755(2) 0.0237(9) Uani 1 1 d . . .
C26 C 0.8110(3) 0.65505(16) 0.5606(2) 0.0236(9) Uani 1 1 d . . .
C27 C 0.7285(3) 0.64367(16) 0.5438(2) 0.0238(9) Uani 1 1 d . . .
C28 C 0.6800(3) 0.67299(16) 0.5863(2) 0.0238(9) Uani 1 1 d . . .
C29 C 0.6211(3) 0.64289(17) 0.6077(3) 0.0264(10) Uani 1 1 d . . .
C30 C 0.5974(3) 0.65296(18) 0.6857(3) 0.0273(10) Uani 1 1 d . . .
C31 C 0.5500(3) 0.61255(18) 0.7168(3) 0.0291(10) Uani 1 1 d . . .
C32 C 0.5719(3) 0.61158(19) 0.8235(3) 0.0300(10) Uani 1 1 d . . .
C33 C 0.5909(3) 0.56215(19) 0.8580(3) 0.0332(11) Uani 1 1 d . . .
C34 C 0.6408(3) 0.55263(19) 0.9486(3) 0.0329(11) Uani 1 1 d . . .
C35 C 0.7012(3) 0.51358(18) 0.9681(3) 0.0321(11) Uani 1 1 d . . .
C36 C 0.7756(3) 0.53022(17) 1.0375(3) 0.0304(11) Uani 1 1 d . . .
C37 C 0.8515(3) 0.51784(17) 1.0307(3) 0.0304(11) Uani 1 1 d . . .
C38 C 0.9176(3) 0.55290(16) 1.0532(3) 0.0270(10) Uani 1 1 d . . .
C39 C 0.9806(3) 0.54053(17) 1.0055(3) 0.0281(10) Uani 1 1 d . . .
C40 C 0.9997(3) 0.58573(16) 0.9579(3) 0.0231(9) Uani 1 1 d . . .
C41 C 1.0128(3) 0.57741(16) 0.8722(3) 0.0230(9) Uani 1 1 d . . .
C42 C 1.0211(3) 0.61656(15) 0.8150(3) 0.0212(9) Uani 1 1 d . . .
C43 C 1.0046(3) 0.66413(16) 0.8375(3) 0.0225(9) Uani 1 1 d . . .
C44 C 0.9583(3) 0.69845(15) 0.7655(3) 0.0203(9) Uani 1 1 d . . .
C45 C 0.9299(3) 0.68422(16) 0.6725(3) 0.0230(9) Uani 1 1 d . . .
C46 C 0.8482(3) 0.69685(16) 0.6197(3) 0.0235(9) Uani 1 1 d . . .
C47 C 0.7996(3) 0.72488(15) 0.6597(3) 0.0231(9) Uani 1 1 d . . .
C48 C 0.7147(3) 0.71263(16) 0.6429(3) 0.0241(9) Uani 1 1 d . . .
C49 C 0.6915(3) 0.72313(16) 0.7226(3) 0.0258(10) Uani 1 1 d . . .
C50 C 0.6330(3) 0.69415(17) 0.7440(3) 0.0262(10) Uani 1 1 d . . .
C51 C 0.6270(3) 0.70039(18) 0.8427(3) 0.0293(10) Uani 1 1 d . . .
C52 C 0.6057(3) 0.65068(18) 0.8799(3) 0.0277(10) Uani 1 1 d . . .
C53 C 0.6603(3) 0.64184(19) 0.9714(3) 0.0315(11) Uani 1 1 d . . .
C54 C 0.6766(3) 0.59396(18) 1.0070(3) 0.0325(11) Uani 1 1 d . . .
C55 C 0.7595(3) 0.58000(18) 1.0621(3) 0.0304(11) Uani 1 1 d . . .
C56 C 0.8229(3) 0.61433(17) 1.0785(3) 0.0286(10) Uani 1 1 d . . .
C57 C 0.9016(3) 0.60023(17) 1.0760(3) 0.0299(11) Uani 1 1 d . . .
C58 C 0.9469(3) 0.64613(17) 1.0578(3) 0.0266(10) Uani 1 1 d . . .
C59 C 0.9863(3) 0.63504(16) 0.9827(3) 0.0238(9) Uani 1 1 d . . .
C60 C 0.9872(3) 0.67355(15) 0.9212(3) 0.0224(9) Uani 1 1 d . . .
C61 C 0.9365(3) 0.72210(16) 0.9106(3) 0.0242(9) Uani 1 1 d . . .
C62 C 0.9093(3) 0.72858(15) 0.8043(3) 0.0224(9) Uani 1 1 d . . .
C63 C 0.8322(3) 0.74257(15) 0.7529(3) 0.0232(9) Uani 1 1 d . . .
C64 C 0.7621(3) 0.75200(16) 0.7929(3) 0.0245(9) Uani 1 1 d . . .
C65 C 0.7805(3) 0.72857(15) 0.8898(3) 0.0241(9) Uani 1 1 d . . .
C66 C 0.7142(3) 0.70976(17) 0.9117(3) 0.0262(10) Uani 1 1 d . . .
C67 C 0.7269(3) 0.67709(17) 0.9888(3) 0.0277(10) Uani 1 1 d . . .
C68 C 0.8055(3) 0.66362(17) 1.0414(3) 0.0268(10) Uani 1 1 d . . .
C69 C 0.8738(3) 0.68202(16) 1.0191(3) 0.0259(10) Uani 1 1 d . . .
C70 C 0.8626(3) 0.71430(16) 0.9440(3) 0.0249(9) Uani 1 1 d . . .
C71 C 0.7235(3) 0.46710(18) 0.5287(3) 0.0320(11) Uani 1 1 d . . .
C72 C 0.7778(3) 0.40230(18) 0.7774(3) 0.0340(11) Uani 1 1 d . . .
C73 C 0.5465(3) 0.58334(19) 0.4720(3) 0.0335(11) Uani 1 1 d . . .
C74 C 0.4576(3) 0.6184(2) 0.6725(3) 0.0365(12) Uani 1 1 d . . .
C76 C 1.0070(3) 0.66252(18) 1.1528(3) 0.0305(11) Uani 1 1 d . . .
C77 C 0.9885(3) 0.76720(17) 0.9554(3) 0.0288(10) Uani 1 1 d . . .
C79 C 1.0343(3) 0.61677(16) 0.6426(3) 0.0238(9) Uani 1 1 d . A .
C80 C 1.0396(3) 0.57913(18) 0.5693(3) 0.0275(10) Uani 1 1 d . . .
C81 C 1.0196(4) 0.5698(2) 0.4081(3) 0.0405(13) Uani 1 1 d . . .
H81A H 1.0312 0.5348 0.4266 0.049 Uiso 1 1 calc R . .
H81B H 1.0655 0.5828 0.3882 0.049 Uiso 1 1 calc R . .
C82 C 0.9406(4) 0.5738(2) 0.3301(3) 0.0452(13) Uani 1 1 d . . .
H82A H 0.8948 0.5640 0.3522 0.054 Uiso 1 1 calc R . .
H82B H 0.9424 0.5519 0.2791 0.054 Uiso 1 1 calc R . .
H82C H 0.9325 0.6080 0.3078 0.054 Uiso 1 1 calc R . .
C83 C 1.1056(3) 0.65240(17) 0.6715(3) 0.0267(10) Uani 1 1 d . . .
O4 O 1.1541(3) 0.64545(17) 0.6206(3) 0.0596(16) Uani 0.454(12) 1 d P A 1
C84 C 1.2423(10) 0.6647(8) 0.6622(14) 0.053(5) Uani 0.454(12) 1 d P A 1
H84A H 1.2819 0.6442 0.6428 0.064 Uiso 0.454(12) 1 calc PR A 1
H84B H 1.2592 0.6659 0.7311 0.064 Uiso 0.454(12) 1 calc PR A 1
C85 C 1.2346(9) 0.7193(8) 0.6182(11) 0.080(7) Uani 0.454(12) 1 d P A 1
H85A H 1.2090 0.7173 0.5505 0.120 Uiso 0.454(12) 1 calc PR A 1
H85B H 1.2896 0.7340 0.6325 0.120 Uiso 0.454(12) 1 calc PR A 1
H85C H 1.2006 0.7399 0.6448 0.120 Uiso 0.454(12) 1 calc PR A 1
O4A O 1.1541(3) 0.64545(17) 0.6206(3) 0.0596(16) Uani 0.55 1 d P A 2
C84A C 1.2191(10) 0.6834(6) 0.6305(11) 0.050(4) Uani 0.546(12) 1 d P A 2
H84C H 1.1961 0.7170 0.6310 0.059 Uiso 0.546(12) 1 calc PR A 2
H84D H 1.2645 0.6784 0.6895 0.059 Uiso 0.546(12) 1 calc PR A 2
C85A C 1.2494(8) 0.6778(6) 0.5509(9) 0.072(4) Uani 0.546(12) 1 d P A 2
H85D H 1.2761 0.6455 0.5541 0.108 Uiso 0.546(12) 1 calc PR A 2
H85E H 1.2892 0.7041 0.5522 0.108 Uiso 0.546(12) 1 calc PR A 2
H85F H 1.2031 0.6801 0.4929 0.108 Uiso 0.546(12) 1 calc PR A 2
Cl1 Cl 0.76584(18) 0.41907(10) 0.17458(19) 0.0891(8) Uani 0.80 1 d P . .
Cl2 Cl 0.58178(15) 0.43420(11) 0.05439(16) 0.0894(7) Uani 0.90 1 d P . .
Cl3 Cl 0.5388(6) 0.5503(5) 0.1452(6) 0.120(3) Uani 0.30 1 d P . .
C86 C 0.7129(6) 0.4678(3) 0.1988(6) 0.073(2) Uani 0.90 1 d P . .
C87 C 0.6524(19) 0.4235(12) 0.1126(18) 0.092(8) Uani 0.30 1 d PU . .
C88 C 0.6272(5) 0.4758(4) 0.1393(5) 0.080(2) Uani 1 1 d . . .
C89 C 0.5908(6) 0.5144(4) 0.1554(6) 0.071(2) Uani 0.90 1 d P . .
C90 C 0.6255(7) 0.5508(4) 0.2248(6) 0.075(3) Uani 0.80 1 d P . .
C91 C 0.7121(5) 0.5533(3) 0.2943(5) 0.0573(18) Uani 1 1 d . . .
C92 C 0.7491(7) 0.4984(5) 0.2660(7) 0.068(3) Uani 0.70 1 d P . .
C93 C 0.696(2) 0.5198(14) 0.254(2) 0.114(9) Uani 0.40 1 d PU . .
Cl4 Cl 0.4905(4) 0.2774(3) 0.9263(3) 0.176(3) Uani 0.59 1 d P . .
Cl5 Cl 0.5696(5) 0.3607(3) 0.8632(5) 0.179(3) Uani 0.59 1 d P . .
Cl6 Cl 0.7778(6) 0.3412(6) 1.0177(7) 0.143(5) Uani 0.29 1 d P . .
C94 C 0.5889(10) 0.2804(10) 0.9777(9) 0.076(6) Uani 0.44 1 d P . .
C95 C 0.6236(13) 0.3186(10) 0.9519(15) 0.145(7) Uani 0.66 1 d PU . .
C96 C 0.6975(11) 0.3408(6) 0.9668(11) 0.114(5) Uani 0.74 1 d P . .
C97 C 0.7358(15) 0.3035(8) 1.0471(12) 0.125(7) Uani 0.59 1 d PU . .
C98 C 0.7327(10) 0.2688(6) 1.0939(9) 0.112(5) Uani 0.74 1 d P . .
C99 C 0.686(3) 0.2209(12) 1.119(3) 0.107(10) Uani 0.29 1 d PU . .
C100 C 0.6037(14) 0.2297(9) 1.0446(16) 0.106(6) Uani 0.51 1 d PU . .
C101 C 0.628(2) 0.2624(10) 1.032(2) 0.107(7) Uani 0.44 1 d PU . .

loop_
_atom_site_aniso_label
_atom_site_aniso_U_11
_atom_site_aniso_U_22
_atom_site_aniso_U_33
_atom_site_aniso_U_23
_atom_site_aniso_U_13
_atom_site_aniso_U_12
F1 0.0534(19) 0.0313(16) 0.0314(13) -0.0087(11) 0.0049(13) -0.0106(14)
F2 0.0464(18) 0.058(2) 0.0420(15) -0.0297(14) 0.0216(14) -0.0087(15)
F3 0.0514(19) 0.0457(18) 0.0224(12) -0.0098(12) 0.0003(12) -0.0073(15)
F4 0.058(2) 0.0311(16) 0.0394(15) 0.0088(12) 0.0218(14) 0.0038(14)
F5 0.0515(18) 0.0318(16) 0.0307(13) -0.0109(11) 0.0078(13) -0.0036(14)
F6 0.0458(19) 0.0340(18) 0.082(2) -0.0083(16) 0.0236(17) -0.0121(15)
F7 0.056(2) 0.0467(19) 0.0292(14) 0.0006(13) -0.0056(13) -0.0003(16)
F8 0.0408(18) 0.060(2) 0.0386(15) -0.0004(14) -0.0006(13) -0.0152(16)
F9 0.0456(19) 0.096(3) 0.0304(14) -0.0333(16) -0.0003(13) 0.0163(18)
F10 0.0380(17) 0.061(2) 0.0405(15) -0.0027(14) 0.0129(13) -0.0175(16)
F11 0.0334(16) 0.068(2) 0.0305(14) 0.0005(13) 0.0061(12) -0.0041(15)
F12 0.0346(17) 0.065(2) 0.066(2) -0.0333(17) 0.0076(15) 0.0040(16)
C75 0.045(3) 0.037(3) 0.029(2) -0.004(2) 0.017(2) 0.006(2)
F13 0.034(4) 0.036(5) 0.041(3) -0.027(3) 0.013(3) -0.003(3)
F14 0.021(3) 0.048(4) 0.053(4) -0.024(3) 0.005(3) 0.003(2)
F15 0.061(5) 0.060(4) 0.041(4) 0.006(3) 0.013(3) 0.031(3)
F13A 0.049(10) 0.043(11) 0.046(6) -0.016(5) 0.017(5) 0.000(7)
F14A 0.031(6) 0.098(13) 0.053(8) -0.035(8) -0.016(6) 0.015(6)
F15A 0.091(12) 0.059(9) 0.047(7) 0.017(6) 0.039(7) 0.040(7)
F16 0.0436(16) 0.0383(16) 0.0209(11) 0.0029(11) 0.0055(11) 0.0075(13)
F17 0.0514(18) 0.0558(19) 0.0198(12) -0.0163(12) 0.0053(12) 0.0168(15)
F18 0.0463(18) 0.0341(16) 0.0293(13) -0.0063(11) 0.0020(12) -0.0069(14)
F19 0.0527(18) 0.0379(16) 0.0220(12) -0.0114(11) 0.0097(12) -0.0106(14)
F20 0.063(2) 0.0208(16) 0.0554(18) -0.0035(13) -0.0002(16) -0.0018(15)
F21 0.0494(19) 0.055(2) 0.0515(17) -0.0259(15) 0.0288(15) -0.0262(16)
C78 0.039(3) 0.028(3) 0.027(2) -0.0033(19) 0.010(2) 0.006(2)
F22 0.055(4) 0.028(3) 0.049(3) -0.014(3) 0.003(3) -0.003(2)
F23 0.059(4) 0.029(3) 0.031(3) -0.004(2) 0.022(3) 0.013(3)
F24 0.072(6) 0.028(4) 0.024(3) 0.009(2) 0.019(3) 0.003(5)
F22A 0.031(5) 0.023(5) 0.084(8) -0.011(6) 0.004(6) 0.004(4)
F23A 0.083(8) 0.035(6) 0.019(4) -0.015(4) 0.011(5) 0.014(5)
F24A 0.049(8) 0.020(6) 0.028(5) 0.004(4) 0.008(5) -0.005(6)
O1 0.059(2) 0.035(2) 0.0279(15) 0.0061(14) 0.0207(16) 0.0137(18)
O2 0.066(2) 0.0350(19) 0.0198(14) 0.0039(13) 0.0207(15) 0.0180(18)
O3 0.042(2) 0.035(2) 0.0331(16) -0.0025(14) 0.0170(15) -0.0063(16)
C1 0.034(3) 0.028(2) 0.0184(18) -0.0049(17) 0.0059(18) -0.002(2)
C2 0.036(3) 0.024(2) 0.0198(19) -0.0071(16) 0.0072(18) -0.009(2)
C3 0.034(3) 0.025(2) 0.027(2) -0.0072(18) 0.0096(19) -0.011(2)
C4 0.041(3) 0.024(2) 0.026(2) -0.0026(18) 0.013(2) -0.008(2)
C5 0.041(3) 0.018(2) 0.0220(19) -0.0018(16) 0.0121(19) 0.000(2)
C6 0.034(3) 0.026(2) 0.0185(18) -0.0063(17) 0.0102(17) -0.003(2)
C7 0.034(2) 0.024(2) 0.0163(17) -0.0045(16) 0.0132(17) -0.0010(19)
C8 0.034(2) 0.030(2) 0.0120(17) -0.0025(16) 0.0109(17) 0.001(2)
C9 0.037(3) 0.033(3) 0.0099(16) -0.0029(16) 0.0086(17) -0.004(2)
C10 0.034(3) 0.033(3) 0.0136(17) -0.0031(17) 0.0063(17) 0.000(2)
C11 0.029(2) 0.030(3) 0.0199(19) -0.0059(17) 0.0063(18) -0.001(2)
C12 0.027(2) 0.033(3) 0.0211(19) -0.0098(18) 0.0081(17) -0.011(2)
C13 0.030(2) 0.033(3) 0.022(2) -0.0068(18) 0.0069(18) -0.003(2)
C14 0.030(3) 0.035(3) 0.028(2) -0.0067(19) 0.0117(19) -0.017(2)
C15 0.037(3) 0.024(2) 0.029(2) -0.0004(18) 0.014(2) -0.009(2)
C16 0.042(3) 0.028(3) 0.027(2) 0.0037(18) 0.014(2) -0.011(2)
C17 0.044(3) 0.019(2) 0.027(2) 0.0063(17) 0.018(2) -0.002(2)
C18 0.042(3) 0.023(2) 0.0160(18) 0.0064(16) 0.0089(18) -0.001(2)
C19 0.039(3) 0.030(3) 0.0171(19) 0.0000(17) 0.0086(18) -0.008(2)
C20 0.037(3) 0.020(2) 0.0145(18) -0.0007(15) 0.0079(17) 0.0013(19)
C21 0.025(2) 0.021(2) 0.0157(17) 0.0016(15) 0.0060(16) 0.0024(18)
C22 0.031(2) 0.020(2) 0.0194(18) 0.0001(16) 0.0140(17) 0.0035(19)
C23 0.028(2) 0.027(2) 0.0157(18) 0.0026(16) 0.0092(17) 0.0008(19)
C24 0.033(2) 0.027(2) 0.0157(17) 0.0059(16) 0.0134(17) -0.001(2)
C25 0.034(2) 0.028(2) 0.0111(16) 0.0031(16) 0.0099(16) 0.004(2)
C26 0.031(2) 0.031(2) 0.0095(16) 0.0048(16) 0.0072(16) 0.002(2)
C27 0.033(2) 0.027(2) 0.0106(16) 0.0018(15) 0.0061(16) 0.001(2)
C28 0.028(2) 0.031(2) 0.0105(16) 0.0042(16) 0.0048(16) 0.006(2)
C29 0.027(2) 0.032(3) 0.0200(19) -0.0048(17) 0.0072(17) 0.001(2)
C30 0.024(2) 0.037(3) 0.0206(19) -0.0014(18) 0.0067(17) 0.003(2)
C31 0.028(2) 0.039(3) 0.024(2) -0.0088(18) 0.0124(18) -0.007(2)
C32 0.026(2) 0.042(3) 0.027(2) -0.0010(19) 0.0159(19) 0.001(2)
C33 0.037(3) 0.037(3) 0.032(2) -0.002(2) 0.020(2) -0.011(2)
C34 0.040(3) 0.042(3) 0.024(2) 0.0026(19) 0.021(2) -0.008(2)
C35 0.043(3) 0.029(3) 0.030(2) 0.0060(19) 0.020(2) -0.007(2)
C36 0.048(3) 0.030(3) 0.0160(18) 0.0062(17) 0.0146(19) -0.003(2)
C37 0.048(3) 0.026(3) 0.0180(19) 0.0072(17) 0.012(2) 0.000(2)
C38 0.045(3) 0.025(2) 0.0103(16) 0.0021(16) 0.0081(17) -0.001(2)
C39 0.043(3) 0.027(2) 0.0159(18) -0.0001(16) 0.0116(18) -0.002(2)
C40 0.031(2) 0.021(2) 0.0147(17) -0.0005(15) 0.0034(16) -0.0025(19)
C41 0.034(2) 0.019(2) 0.0165(18) 0.0006(15) 0.0090(17) 0.0026(19)
C42 0.026(2) 0.020(2) 0.0175(18) -0.0011(16) 0.0072(16) -0.0048(18)
C43 0.025(2) 0.024(2) 0.0192(18) 0.0033(16) 0.0075(16) -0.0016(19)
C44 0.026(2) 0.016(2) 0.0195(18) 0.0040(15) 0.0081(16) -0.0007(18)
C45 0.028(2) 0.025(2) 0.0193(18) 0.0047(16) 0.0118(17) -0.0059(19)
C46 0.034(3) 0.023(2) 0.0152(17) 0.0067(15) 0.0106(17) 0.0013(19)
C47 0.033(2) 0.018(2) 0.0189(18) 0.0036(15) 0.0101(17) -0.0004(19)
C48 0.029(2) 0.027(2) 0.0154(17) 0.0045(16) 0.0058(17) 0.0063(19)
C49 0.031(2) 0.025(2) 0.0203(19) -0.0009(17) 0.0059(17) 0.006(2)
C50 0.029(2) 0.033(3) 0.0165(18) -0.0031(17) 0.0081(17) 0.004(2)
C51 0.034(3) 0.035(3) 0.022(2) -0.0069(18) 0.0136(18) 0.001(2)
C52 0.025(2) 0.035(3) 0.028(2) -0.0079(19) 0.0162(18) -0.005(2)
C53 0.039(3) 0.040(3) 0.023(2) -0.0028(19) 0.0192(19) 0.002(2)
C54 0.048(3) 0.037(3) 0.021(2) -0.0012(19) 0.023(2) -0.006(2)
C55 0.042(3) 0.042(3) 0.0125(17) 0.0004(18) 0.0159(18) -0.004(2)
C56 0.046(3) 0.032(3) 0.0100(17) -0.0008(16) 0.0117(18) -0.003(2)
C57 0.044(3) 0.034(3) 0.0105(17) 0.0008(17) 0.0074(18) 0.002(2)
C58 0.036(3) 0.026(2) 0.0179(18) 0.0007(17) 0.0088(18) -0.002(2)
C59 0.033(2) 0.025(2) 0.0132(17) -0.0050(16) 0.0057(17) -0.0023(19)
C60 0.030(2) 0.019(2) 0.0172(17) -0.0031(15) 0.0058(17) 0.0003(18)
C61 0.032(2) 0.021(2) 0.0189(18) -0.0021(16) 0.0069(17) -0.0030(19)
C62 0.031(2) 0.018(2) 0.0198(18) 0.0037(16) 0.0092(17) -0.0018(18)
C63 0.033(2) 0.018(2) 0.0208(18) 0.0019(16) 0.0109(18) 0.0001(19)
C64 0.033(2) 0.022(2) 0.0206(19) -0.0006(16) 0.0118(18) 0.0038(19)
C65 0.037(3) 0.018(2) 0.0185(18) -0.0062(16) 0.0105(18) 0.0010(19)
C66 0.033(3) 0.028(2) 0.0202(18) -0.0048(17) 0.0116(18) 0.000(2)
C67 0.037(3) 0.031(3) 0.0187(18) -0.0072(17) 0.0141(18) 0.001(2)
C68 0.038(3) 0.033(3) 0.0117(17) -0.0073(16) 0.0108(17) -0.006(2)
C69 0.039(3) 0.023(2) 0.0151(17) -0.0084(16) 0.0071(18) -0.004(2)
C70 0.040(3) 0.018(2) 0.0189(18) -0.0064(16) 0.0120(18) -0.0032(19)
C71 0.035(3) 0.036(3) 0.024(2) -0.0060(19) 0.008(2) 0.000(2)
C72 0.034(3) 0.028(3) 0.042(3) -0.002(2) 0.014(2) -0.007(2)
C73 0.034(3) 0.041(3) 0.023(2) -0.007(2) 0.0067(19) 0.002(2)
C74 0.039(3) 0.045(3) 0.026(2) -0.011(2) 0.010(2) -0.002(3)
C76 0.040(3) 0.032(3) 0.0166(18) -0.0065(18) 0.0055(19) 0.004(2)
C77 0.037(3) 0.027(3) 0.025(2) -0.0013(18) 0.0137(19) 0.000(2)
C79 0.031(2) 0.024(2) 0.0189(18) 0.0062(16) 0.0114(17) 0.0049(19)
C80 0.030(2) 0.030(3) 0.025(2) 0.0062(18) 0.0128(18) 0.005(2)
C81 0.063(4) 0.040(3) 0.024(2) -0.001(2) 0.021(2) 0.014(3)
C82 0.061(4) 0.044(3) 0.031(2) -0.003(2) 0.015(2) 0.006(3)
C83 0.030(2) 0.028(3) 0.025(2) 0.0090(19) 0.0132(18) 0.005(2)
O4 0.051(3) 0.079(3) 0.064(3) -0.032(2) 0.041(2) -0.026(2)
C84 0.012(7) 0.070(15) 0.071(11) 0.001(9) 0.005(7) -0.001(7)
C85 0.042(8) 0.117(16) 0.069(10) 0.063(10) 0.000(7) -0.036(10)
O4A 0.051(3) 0.079(3) 0.064(3) -0.032(2) 0.041(2) -0.026(2)
C84A 0.042(10) 0.051(11) 0.064(9) -0.025(8) 0.029(8) -0.018(7)
C85A 0.052(8) 0.104(11) 0.069(8) -0.008(7) 0.033(6) -0.010(7)
Cl1 0.0883(18) 0.0702(16) 0.0906(17) 0.0102(13) 0.0022(14) 0.0078(14)
Cl2 0.0717(14) 0.121(2) 0.0750(13) 0.0219(13) 0.0222(11) -0.0138(14)
Cl3 0.108(7) 0.161(9) 0.110(6) 0.034(6) 0.061(6) 0.002(7)
C86 0.084(6) 0.073(6) 0.070(5) 0.032(4) 0.036(5) 0.005(5)
C87 0.089(15) 0.108(17) 0.059(12) 0.026(12) -0.006(11) -0.003(14)
C88 0.075(5) 0.108(7) 0.073(5) 0.049(5) 0.045(4) 0.015(5)
C89 0.067(5) 0.097(7) 0.063(5) 0.027(5) 0.040(4) 0.004(5)
C90 0.089(7) 0.089(7) 0.059(5) 0.024(5) 0.040(5) 0.005(6)
C91 0.061(4) 0.065(5) 0.051(3) 0.032(3) 0.026(3) 0.002(4)
C92 0.048(6) 0.098(9) 0.048(5) 0.046(6) 0.003(4) 0.002(6)
C93 0.094(15) 0.134(17) 0.122(16) 0.092(14) 0.047(13) -0.012(14)
Cl4 0.149(5) 0.287(9) 0.066(2) 0.000(4) -0.004(3) -0.064(5)
Cl5 0.171(6) 0.263(8) 0.131(4) -0.089(5) 0.086(4) -0.106(6)
Cl6 0.085(6) 0.236(14) 0.110(6) 0.055(8) 0.031(5) -0.040(7)
C94 0.057(10) 0.16(2) 0.012(5) -0.024(8) 0.009(6) -0.003(11)
C95 0.124(13) 0.215(17) 0.126(12) -0.069(12) 0.082(11) 0.003(12)
C96 0.123(13) 0.114(11) 0.143(12) 0.002(9) 0.096(11) -0.036(9)
C97 0.209(16) 0.118(12) 0.092(9) -0.003(9) 0.113(11) 0.045(12)
C98 0.138(13) 0.138(13) 0.079(8) -0.060(9) 0.059(8) -0.014(10)
C99 0.134(19) 0.077(15) 0.125(17) 0.016(13) 0.061(15) 0.057(14)
C100 0.106(10) 0.105(10) 0.118(10) -0.036(8) 0.052(8) -0.002(8)
C101 0.151(17) 0.083(13) 0.124(15) -0.029(12) 0.097(14) -0.018(13)

loop_
_atom_type_symbol
_atom_type_description
_atom_type_scat_dispersion_real
_atom_type_scat_dispersion_imag
_atom_type_scat_source
F F 0.0171 0.0103 'International Tables Vol C Tables 4.2.6.8 and 6.1.1.4'
O O 0.0106 0.0060 'International Tables Vol C Tables 4.2.6.8 and 6.1.1.4'
C C 0.0033 0.0016 'International Tables Vol C Tables 4.2.6.8 and 6.1.1.4'
H H 0.0000 0.0000 'International Tables Vol C Tables 4.2.6.8 and 6.1.1.4'
Cl Cl 0.1484 0.1585 'International Tables Vol C Tables 4.2.6.8 and 6.1.1.4'

loop_
_geom_angle_atom_site_label_1
_geom_angle_atom_site_label_2
_geom_angle_atom_site_label_3
_geom_angle
_geom_angle_site_symmetry_1
_geom_angle_site_symmetry_3
_geom_angle_publ_flag
F14A C75 F13 122.8(10) . . ?
F14A C75 F13A 110.7(11) . . ?
F13 C75 F13A 23.5(7) . . ?
F14A C75 F15 74.0(8) . . ?
F13 C75 F15 109.9(6) . . ?
F13A C75 F15 128.9(10) . . ?
F14A C75 F14 30.8(6) . . ?
F13 C75 F14 105.7(6) . . ?
F13A C75 F14 86.5(9) . . ?
F15 C75 F14 103.9(6) . . ?
F14A C75 F15A 104.4(9) . . ?
F13 C75 F15A 83.2(8) . . ?
F13A C75 F15A 106.1(9) . . ?
F15 C75 F15A 32.9(5) . . ?
F14 C75 F15A 131.3(8) . . ?
F14A C75 C51 116.9(8) . . ?
F13 C75 C51 112.8(6) . . ?
F13A C75 C51 108.7(11) . . ?
F15 C75 C51 113.5(5) . . ?
F14 C75 C51 110.3(5) . . ?
F15A C75 C51 109.5(7) . . ?
F13A F13 C75 78.5(11) . . ?
F13A F13 F15A 126.6(13) . . ?
C75 F13 F15A 49.3(5) . . ?
F14A F14 C75 71.8(8) . . ?
F15A F15 C75 75.5(7) . . ?
F15A F15 F14A 123.7(10) . . ?
C75 F15 F14A 52.5(5) . . ?
F13 F13A C75 78.0(10) . . ?
F14 F14A C75 77.4(7) . . ?
F14 F14A F15 129.4(10) . . ?
C75 F14A F15 53.6(5) . . ?
F15 F15A C75 71.7(7) . . ?
F15 F15A F13 111.0(10) . . ?
C75 F15A F13 47.5(4) . . ?
F23A C78 F24 122.0(10) . . ?
F23A C78 F24A 110.9(11) . . ?
F24 C78 F24A 20.8(9) . . ?
F23A C78 F22 73.9(7) . . ?
F24 C78 F22 110.5(7) . . ?
F24A C78 F22 127.0(10) . . ?
F23A C78 F23 30.8(5) . . ?
F24 C78 F23 106.9(6) . . ?
F24A C78 F23 89.2(9) . . ?
F22 C78 F23 104.5(5) . . ?
F23A C78 F22A 105.4(8) . . ?
F24 C78 F22A 80.8(8) . . ?
F24A C78 F22A 100.9(9) . . ?
F22 C78 F22A 35.1(4) . . ?
F23 C78 F22A 132.9(6) . . ?
F23A C78 C64 118.4(7) . . ?
F24 C78 C64 112.3(7) . . ?
F24A C78 C64 110.0(12) . . ?
F22 C78 C64 112.6(4) . . ?
F23 C78 C64 109.6(4) . . ?
F22A C78 C64 109.7(5) . . ?
F22A F22 C78 75.8(6) . . ?
F22A F22 F23A 122.0(8) . . ?
C78 F22 F23A 52.1(4) . . ?
F23A F23 C78 69.7(7) . . ?
C78 F24 F22A 51.2(5) . . ?
F22 F22A C78 69.1(6) . . ?
F22 F22A F24 110.4(8) . . ?
C78 F22A F24 48.0(5) . . ?
F23 F23A C78 79.5(7) . . ?
F23 F23A F22 132.9(8) . . ?
C78 F23A F22 54.0(5) . . ?
C80 O2 C81 117.8(4) . . ?
C9 C1 C2 111.7(4) . . ?
C9 C1 C71 109.5(3) . . ?
C2 C1 C71 111.2(4) . . ?
C9 C1 C6 100.2(4) . . ?
C2 C1 C6 109.9(3) . . ?
C71 C1 C6 113.8(4) . . ?
C3 C2 C12 119.2(4) . . ?
C3 C2 C1 116.5(4) . . ?
C12 C2 C1 122.7(4) . . ?
C2 C3 C15 120.8(4) . . ?
C2 C3 C4 125.9(4) . . ?
C15 C3 C4 108.5(4) . . ?
C5 C4 C17 110.4(4) . . ?
C5 C4 C72 114.8(4) . . ?
C17 C4 C72 108.2(4) . . ?
C5 C4 C3 109.4(4) . . ?
C17 C4 C3 100.8(4) . . ?
C72 C4 C3 112.4(4) . . ?
C6 C5 C20 119.1(4) . . ?
C6 C5 C4 117.2(4) . . ?
C20 C5 C4 121.1(4) . . ?
C5 C6 C7 120.7(4) . . ?
C5 C6 C1 125.0(4) . . ?
C7 C6 C1 109.0(4) . . ?
C22 C7 C6 120.2(4) . . ?
C22 C7 C8 121.1(4) . . ?
C6 C7 C8 109.8(4) . . ?
C25 C8 C9 121.6(4) . . ?
C25 C8 C7 120.4(4) . . ?
C9 C8 C7 107.3(4) . . ?
C10 C9 C8 120.2(4) . . ?
C10 C9 C1 122.2(4) . . ?
C8 C9 C1 111.3(4) . . ?
C9 C10 C27 118.5(4) . . ?
C9 C10 C11 124.1(4) . . ?
C27 C10 C11 110.8(4) . . ?
C10 C11 C12 111.1(4) . . ?
C10 C11 C73 111.2(3) . . ?
C12 C11 C73 112.9(4) . . ?
C10 C11 C29 99.6(4) . . ?
C12 C11 C29 108.3(3) . . ?
C73 C11 C29 113.0(4) . . ?
C13 C12 C2 120.1(4) . . ?
C13 C12 C11 116.5(4) . . ?
C2 C12 C11 121.3(4) . . ?
C12 C13 C14 119.3(4) . . ?
C12 C13 C31 126.1(4) . . ?
C14 C13 C31 109.3(4) . . ?
C15 C14 C13 120.5(4) . . ?
C15 C14 C33 120.3(4) . . ?
C13 C14 C33 109.8(4) . . ?
C14 C15 C3 120.1(4) . . ?
C14 C15 C16 120.6(4) . . ?
C3 C15 C16 109.9(4) . . ?
C35 C16 C17 121.3(4) . . ?
C35 C16 C15 119.4(5) . . ?
C17 C16 C15 108.7(4) . . ?
C18 C17 C16 121.2(4) . . ?
C18 C17 C4 124.4(4) . . ?
C16 C17 C4 108.7(4) . . ?
C17 C18 C37 118.7(5) . . ?
C17 C18 C19 123.3(4) . . ?
C37 C18 C19 111.2(4) . . ?
C20 C19 C18 110.2(4) . . ?
C20 C19 C39 116.3(4) . . ?
C18 C19 C39 103.6(3) . . ?
C20 C19 C39 116.0(4) . 3_767 ?
C18 C19 C39 118.8(3) . 3_767 ?
C39 C19 C39 89.9(3) . 3_767 ?
C21 C20 C5 118.5(3) . . ?
C21 C20 C19 116.0(4) . . ?
C5 C20 C19 123.9(4) . . ?
C20 C21 C22 122.1(4) . . ?
C20 C21 C41 122.6(3) . . ?
C22 C21 C41 107.4(3) . . ?
C7 C22 C21 118.9(4) . . ?
C7 C22 C23 123.2(4) . . ?
C21 C22 C23 109.4(3) . . ?
C22 C23 C42 104.4(3) . . ?
C22 C23 C79 125.6(3) . . ?
C42 C23 C79 127.5(4) . . ?
C22 C23 C24 116.0(3) . . ?
C42 C23 C24 116.0(4) . . ?
C79 C23 C24 58.3(3) . . ?
C45 C24 C25 105.4(4) . . ?
C45 C24 C79 127.4(4) . . ?
C25 C24 C79 125.0(4) . . ?
C45 C24 C23 115.3(3) . . ?
C25 C24 C23 115.2(3) . . ?
C79 C24 C23 58.1(3) . . ?
C8 C25 C26 117.8(4) . . ?
C8 C25 C24 123.5(4) . . ?
C26 C25 C24 108.1(4) . . ?
C27 C26 C25 120.3(4) . . ?
C27 C26 C46 120.5(4) . . ?
C25 C26 C46 108.4(4) . . ?
C26 C27 C10 121.3(4) . . ?
C26 C27 C28 119.6(4) . . ?
C10 C27 C28 108.1(4) . . ?
C48 C28 C29 120.2(4) . . ?
C48 C28 C27 120.5(4) . . ?
C29 C28 C27 109.9(4) . . ?
C30 C29 C28 120.2(4) . . ?
C30 C29 C11 125.9(4) . . ?
C28 C29 C11 108.8(4) . . ?
C29 C30 C50 119.5(4) . . ?
C29 C30 C31 116.7(4) . . ?
C50 C30 C31 122.3(4) . . ?
C74 C31 C30 111.8(4) . . ?
C74 C31 C32 109.8(4) . . ?
C30 C31 C32 111.1(4) . . ?
C74 C31 C13 114.1(4) . . ?
C30 C31 C13 109.2(4) . . ?
C32 C31 C13 100.3(4) . . ?
C52 C32 C33 119.4(4) . . ?
C52 C32 C31 123.8(4) . . ?
C33 C32 C31 110.5(4) . . ?
C34 C33 C32 121.9(4) . . ?
C34 C33 C14 119.2(5) . . ?
C32 C33 C14 107.6(4) . . ?
C33 C34 C54 118.1(4) . . ?
C33 C34 C35 121.0(4) . . ?
C54 C34 C35 107.9(4) . . ?
C16 C35 C34 119.5(4) . . ?
C16 C35 C36 117.0(5) . . ?
C34 C35 C36 109.4(4) . . ?
C37 C36 C35 120.5(4) . . ?
C37 C36 C55 120.4(4) . . ?
C35 C36 C55 106.3(4) . . ?
C36 C37 C38 121.0(4) . . ?
C36 C37 C18 121.0(4) . . ?
C38 C37 C18 109.2(4) . . ?
C57 C38 C37 118.1(5) . . ?
C57 C38 C39 123.6(4) . . ?
C37 C38 C39 111.7(4) . . ?
C40 C39 C38 110.1(4) . . ?
C40 C39 C19 116.7(3) . . ?
C38 C39 C19 103.6(4) . . ?
C40 C39 C19 115.7(4) . 3_767 ?
C38 C39 C19 118.9(3) . 3_767 ?
C19 C39 C19 90.1(3) . 3_767 ?
C41 C40 C59 118.7(4) . . ?
C41 C40 C39 115.7(4) . . ?
C59 C40 C39 123.9(4) . . ?
C40 C41 C42 121.7(4) . . ?
C40 C41 C21 121.9(4) . . ?
C42 C41 C21 108.3(3) . . ?
C43 C42 C41 118.9(4) . . ?
C43 C42 C23 123.2(4) . . ?
C41 C42 C23 108.9(4) . . ?
C42 C43 C60 120.3(4) . . ?
C42 C43 C44 120.9(3) . . ?
C60 C43 C44 109.6(4) . . ?
C45 C44 C62 120.9(4) . . ?
C45 C44 C43 120.8(4) . . ?
C62 C44 C43 108.0(3) . . ?
C44 C45 C46 118.1(4) . . ?
C44 C45 C24 123.4(4) . . ?
C46 C45 C24 108.2(4) . . ?
C47 C46 C45 120.2(4) . . ?
C47 C46 C26 118.8(4) . . ?
C45 C46 C26 108.7(4) . . ?
C46 C47 C63 120.7(4) . . ?
C46 C47 C48 120.5(4) . . ?
C63 C47 C48 108.0(4) . . ?
C28 C48 C49 120.2(4) . . ?
C28 C48 C47 120.1(4) . . ?
C49 C48 C47 110.2(4) . . ?
C50 C49 C48 120.2(4) . . ?
C50 C49 C64 126.1(4) . . ?
C48 C49 C64 108.7(4) . . ?
C49 C50 C30 119.6(4) . . ?
C49 C50 C51 116.1(4) . . ?
C30 C50 C51 122.4(4) . . ?
C50 C51 C75 112.7(4) . . ?
C50 C51 C52 110.7(4) . . ?
C75 C51 C52 109.8(4) . . ?
C50 C51 C66 108.9(4) . . ?
C75 C51 C66 113.3(4) . . ?
C52 C51 C66 100.7(4) . . ?
C32 C52 C53 119.7(4) . . ?
C32 C52 C51 123.2(4) . . ?
C53 C52 C51 110.0(4) . . ?
C54 C53 C52 121.3(4) . . ?
C54 C53 C67 119.4(4) . . ?
C52 C53 C67 107.7(4) . . ?
C53 C54 C34 119.4(4) . . ?
C53 C54 C55 120.2(4) . . ?
C34 C54 C55 107.4(4) . . ?
C56 C55 C36 117.8(4) . . ?
C56 C55 C54 119.7(4) . . ?
C36 C55 C54 109.0(4) . . ?
C55 C56 C57 120.9(4) . . ?
C55 C56 C68 119.7(4) . . ?
C57 C56 C68 108.7(4) . . ?
C38 C57 C56 121.6(5) . . ?
C38 C57 C58 123.8(4) . . ?
C56 C57 C58 109.1(4) . . ?
C59 C58 C57 110.0(4) . . ?
C59 C58 C76 115.3(4) . . ?
C57 C58 C76 106.9(3) . . ?
C59 C58 C69 109.7(3) . . ?
C57 C58 C69 100.5(4) . . ?
C76 C58 C69 113.2(4) . . ?
C60 C59 C40 119.1(3) . . ?
C60 C59 C58 116.7(4) . . ?
C40 C59 C58 121.8(4) . . ?
C59 C60 C43 120.7(4) . . ?
C59 C60 C61 125.1(4) . . ?
C43 C60 C61 109.2(3) . . ?
C70 C61 C77 113.0(3) . . ?
C70 C61 C62 110.8(4) . . ?
C77 C61 C62 108.2(3) . . ?
C70 C61 C60 110.2(3) . . ?
C77 C61 C60 113.5(4) . . ?
C62 C61 C60 100.3(3) . . ?
C63 C62 C44 121.1(4) . . ?
C63 C62 C61 123.4(4) . . ?
C44 C62 C61 110.1(4) . . ?
C62 C63 C47 118.6(4) . . ?
C62 C63 C64 124.3(3) . . ?
C47 C63 C64 109.8(4) . . ?
C63 C64 C65 111.1(4) . . ?
C63 C64 C49 100.6(3) . . ?
C65 C64 C49 109.2(4) . . ?
C63 C64 C78 110.0(4) . . ?
C65 C64 C78 114.0(3) . . ?
C49 C64 C78 111.1(4) . . ?
C66 C65 C70 119.7(4) . . ?
C66 C65 C64 116.5(4) . . ?
C70 C65 C64 121.6(4) . . ?
C65 C66 C67 120.2(4) . . ?
C65 C66 C51 126.3(4) . . ?
C67 C66 C51 108.3(4) . . ?
C68 C67 C66 120.3(4) . . ?
C68 C67 C53 120.1(4) . . ?
C66 C67 C53 110.7(4) . . ?
C67 C68 C69 120.2(4) . . ?
C67 C68 C56 120.8(4) . . ?
C69 C68 C56 109.7(4) . . ?
C70 C69 C68 120.4(4) . . ?
C70 C69 C58 125.9(4) . . ?
C68 C69 C58 108.8(4) . . ?
C69 C70 C65 119.2(4) . . ?
C69 C70 C61 116.3(4) . . ?
C65 C70 C61 122.7(4) . . ?
F2 C71 F1 109.2(4) . . ?
F2 C71 F3 107.5(4) . . ?
F1 C71 F3 106.6(4) . . ?
F2 C71 C1 111.3(4) . . ?
F1 C71 C1 112.7(3) . . ?
F3 C71 C1 109.3(4) . . ?
F4 C72 F5 107.6(4) . . ?
F4 C72 F6 106.8(4) . . ?
F5 C72 F6 107.0(4) . . ?
F4 C72 C4 110.5(4) . . ?
F5 C72 C4 113.8(4) . . ?
F6 C72 C4 110.8(4) . . ?
F8 C73 F9 107.0(4) . . ?
F8 C73 F7 107.7(4) . . ?
F9 C73 F7 105.8(4) . . ?
F8 C73 C11 113.7(4) . . ?
F9 C73 C11 111.1(4) . . ?
F7 C73 C11 111.1(4) . . ?
F12 C74 F11 106.4(4) . . ?
F12 C74 F10 108.3(4) . . ?
F11 C74 F10 107.0(4) . . ?
F12 C74 C31 110.9(4) . . ?
F11 C74 C31 112.5(4) . . ?
F10 C74 C31 111.4(4) . . ?
F18 C76 F16 107.4(4) . . ?
F18 C76 F17 108.0(4) . . ?
F16 C76 F17 106.4(3) . . ?
F18 C76 C58 114.6(4) . . ?
F16 C76 C58 110.1(4) . . ?
F17 C76 C58 110.1(4) . . ?
F21 C77 F19 108.0(4) . . ?
F21 C77 F20 108.2(4) . . ?
F19 C77 F20 105.9(4) . . ?
F21 C77 C61 111.5(4) . . ?
F19 C77 C61 112.7(4) . . ?
F20 C77 C61 110.2(4) . . ?
C83 C79 C23 117.4(3) . . ?
C83 C79 C24 117.9(4) . . ?
C23 C79 C24 63.6(3) . . ?
C83 C79 C80 114.0(4) . . ?
C23 C79 C80 116.8(4) . . ?
C24 C79 C80 118.2(4) . . ?
O1 C80 O2 127.1(4) . . ?
O1 C80 C79 122.9(4) . . ?
O2 C80 C79 110.0(4) . . ?
O2 C81 C82 108.1(4) . . ?
O3 C83 O4 125.1(4) . . ?
O3 C83 C79 124.8(4) . . ?
O4 C83 C79 110.1(4) . . ?
C83 O4 C84 115.7(9) . . ?
O4 C84 C85 101.6(11) . . ?
C86 Cl1 C87 61.3(11) . . ?
C87 Cl2 C88 61.6(16) . . ?
C89 Cl3 C90 58.2(7) . . ?
C92 C86 C88 121.1(10) . . ?
C92 C86 C93 37.5(11) . . ?
C88 C86 C93 83.7(13) . . ?
C92 C86 Cl1 120.3(9) . . ?
C88 C86 Cl1 118.5(8) . . ?
C93 C86 Cl1 157.8(14) . . ?
C92 C86 C87 172.5(13) . . ?
C88 C86 C87 55.4(11) . . ?
C93 C86 C87 138.1(17) . . ?
Cl1 C86 C87 63.9(11) . . ?
Cl2 C87 C88 72.4(17) . . ?
Cl2 C87 C86 123(2) . . ?
C88 C87 C86 50.7(11) . . ?
Cl2 C87 Cl1 164(2) . . ?
C88 C87 Cl1 104.8(17) . . ?
C86 C87 Cl1 54.7(9) . . ?
C89 C88 C86 117.1(9) . . ?
C89 C88 C87 167.4(14) . . ?
C86 C88 C87 73.9(12) . . ?
C89 C88 Cl2 123.4(7) . . ?
C86 C88 Cl2 119.5(8) . . ?
C87 C88 Cl2 46.0(10) . . ?
C88 C89 Cl3 161.8(10) . . ?
C88 C89 C90 126.1(9) . . ?
Cl3 C89 C90 71.4(9) . . ?
C88 C89 C93 79.4(14) . . ?
Cl3 C89 C93 118.1(16) . . ?
C90 C89 C93 46.8(14) . . ?
C89 C90 C93 86.5(18) . . ?
C89 C90 C91 128.9(9) . . ?
C93 C90 C91 42.7(15) . . ?
C89 C90 Cl3 50.4(7) . . ?
C93 C90 Cl3 136.9(19) . . ?
C91 C90 Cl3 174.5(7) . . ?
C93 C91 C90 63.8(19) . . ?
C93 C91 C92 34.8(18) . . ?
C90 C91 C92 98.3(7) . . ?
C93 C92 C86 93(2) . . ?
C93 C92 C91 36(2) . . ?
C86 C92 C91 128.4(9) . . ?
C92 C93 C91 109(3) . . ?
C92 C93 C90 172(3) . . ?
C91 C93 C90 74(2) . . ?
C92 C93 C86 50(2) . . ?
C91 C93 C86 157(3) . . ?
C90 C93 C86 126(2) . . ?
C92 C93 C89 130(3) . . ?
C91 C93 C89 120(3) . . ?
C90 C93 C89 46.7(11) . . ?
C86 C93 C89 79.7(17) . . ?
C96 Cl6 C97 69.0(12) . . ?
C101 C94 C95 112(3) . . ?
C101 C94 Cl4 134(3) . . ?
C95 C94 Cl4 113.4(18) . . ?
C101 C94 C100 35(2) . . ?
C95 C94 C100 145.9(19) . . ?
Cl4 C94 C100 100.7(15) . . ?
C94 C95 C96 142(2) . . ?
C94 C95 Cl5 123.5(17) . . ?
C96 C95 Cl5 94.4(19) . . ?
C94 C95 C101 28.9(13) . . ?
C96 C95 C101 113.3(19) . . ?
Cl5 C95 C101 152.3(18) . . ?
Cl6 C96 C95 146.1(18) . . ?
Cl6 C96 C97 57.1(13) . . ?
C95 C96 C97 89.0(16) . . ?
C98 C97 Cl6 153(2) . . ?
C98 C97 C96 153(2) . . ?
Cl6 C97 C96 53.9(10) . . ?
C97 C98 C99 152(2) . . ?
C97 C98 C101 89.4(19) . . ?
C99 C98 C101 63.1(17) . . ?
C100 C99 C98 96(2) . . ?
C100 C99 C101 35.1(13) . . ?
C98 C99 C101 61.6(16) . . ?
C101 C100 C99 86(3) . . ?
C101 C100 C94 34(2) . . ?
C99 C100 C94 120(2) . . ?
C94 C101 C100 111(4) . . ?
C94 C101 C98 134(3) . . ?
C100 C101 C98 113(3) . . ?
C94 C101 C99 169(3) . . ?
C100 C101 C99 59(3) . . ?
C98 C101 C99 55.3(19) . . ?
C94 C101 C95 39.0(17) . . ?
C100 C101 C95 149(3) . . ?
C98 C101 C95 95.1(15) . . ?
C99 C101 C95 150(2) . . ?

loop_
_geom_bond_atom_site_label_1
_geom_bond_atom_site_label_2
_geom_bond_distance
_geom_bond_site_symmetry_2
_geom_bond_publ_flag
F1 C71 1.328(6) . ?
F2 C71 1.325(6) . ?
F3 C71 1.339(6) . ?
F4 C72 1.328(6) . ?
F5 C72 1.333(6) . ?
F6 C72 1.339(6) . ?
F7 C73 1.339(6) . ?
F8 C73 1.302(6) . ?
F9 C73 1.330(5) . ?
F10 C74 1.336(6) . ?
F11 C74 1.336(5) . ?
F12 C74 1.331(6) . ?
C75 F14A 1.313(9) . ?
C75 F13 1.320(6) . ?
C75 F13A 1.322(9) . ?
C75 F15 1.332(7) . ?
C75 F14 1.349(7) . ?
C75 F15A 1.358(9) . ?
C75 C51 1.544(7) . ?
F13 F13A 0.537(17) . ?
F13 F15A 1.778(13) . ?
F14 F14A 0.707(13) . ?
F15 F15A 0.761(12) . ?
F15 F14A 1.591(16) . ?
F16 C76 1.339(5) . ?
F17 C76 1.343(5) . ?
F18 C76 1.320(6) . ?
F19 C77 1.324(5) . ?
F20 C77 1.328(6) . ?
F21 C77 1.318(5) . ?
C78 F23A 1.292(8) . ?
C78 F24 1.310(7) . ?
C78 F24A 1.322(9) . ?
C78 F22 1.325(7) . ?
C78 F23 1.354(6) . ?
C78 F22A 1.375(9) . ?
C78 C64 1.547(6) . ?
F22 F22A 0.816(10) . ?
F22 F23A 1.574(14) . ?
F23 F23A 0.706(10) . ?
F24 F22A 1.742(13) . ?
O1 C80 1.199(6) . ?
O2 C80 1.306(5) . ?
O2 C81 1.455(5) . ?
O3 C83 1.191(5) . ?
C1 C9 1.521(6) . ?
C1 C2 1.526(6) . ?
C1 C71 1.545(6) . ?
C1 C6 1.552(6) . ?
C2 C3 1.393(6) . ?
C2 C12 1.426(7) . ?
C3 C15 1.403(6) . ?
C3 C4 1.555(7) . ?
C4 C5 1.520(7) . ?
C4 C17 1.537(6) . ?
C4 C72 1.543(7) . ?
C5 C6 1.401(6) . ?
C5 C20 1.430(6) . ?
C6 C7 1.410(6) . ?
C7 C22 1.386(6) . ?
C7 C8 1.459(6) . ?
C8 C25 1.393(6) . ?
C8 C9 1.410(7) . ?
C9 C10 1.387(7) . ?
C10 C27 1.415(7) . ?
C10 C11 1.524(7) . ?
C11 C12 1.540(6) . ?
C11 C73 1.555(6) . ?
C11 C29 1.567(6) . ?
C12 C13 1.391(6) . ?
C13 C14 1.429(6) . ?
C13 C31 1.552(7) . ?
C14 C15 1.378(7) . ?
C14 C33 1.452(6) . ?
C15 C16 1.450(6) . ?
C16 C35 1.404(7) . ?
C16 C17 1.421(7) . ?
C17 C18 1.353(7) . ?
C18 C37 1.440(6) . ?
C18 C19 1.519(7) . ?
C19 C20 1.505(5) . ?
C19 C39 1.627(6) . ?
C19 C39 1.644(7) 3_767 ?
C20 C21 1.389(6) . ?
C21 C22 1.407(5) . ?
C21 C41 1.481(6) . ?
C22 C23 1.479(6) . ?
C23 C42 1.484(5) . ?
C23 C79 1.514(5) . ?
C23 C24 1.598(6) . ?
C24 C45 1.484(6) . ?
C24 C25 1.485(6) . ?
C24 C79 1.517(6) . ?
C25 C26 1.423(6) . ?
C26 C27 1.388(6) . ?
C26 C46 1.457(6) . ?
C27 C28 1.439(6) . ?
C28 C48 1.383(6) . ?
C28 C29 1.411(6) . ?
C29 C30 1.391(6) . ?
C30 C50 1.431(6) . ?
C30 C31 1.521(7) . ?
C31 C74 1.519(7) . ?
C31 C32 1.538(6) . ?
C32 C52 1.367(7) . ?
C32 C33 1.435(7) . ?
C33 C34 1.391(7) . ?
C34 C54 1.435(7) . ?
C34 C35 1.441(7) . ?
C35 C36 1.443(7) . ?
C36 C37 1.378(7) . ?
C36 C55 1.446(7) . ?
C37 C38 1.432(7) . ?
C38 C57 1.375(6) . ?
C38 C39 1.513(6) . ?
C39 C40 1.506(6) . ?
C39 C19 1.644(7) 3_767 ?
C40 C41 1.402(5) . ?
C40 C59 1.423(6) . ?
C41 C42 1.403(6) . ?
C42 C43 1.382(6) . ?
C43 C60 1.414(5) . ?
C43 C44 1.459(6) . ?
C44 C45 1.390(5) . ?
C44 C62 1.423(6) . ?
C45 C46 1.416(6) . ?
C46 C47 1.397(6) . ?
C47 C63 1.424(6) . ?
C47 C48 1.435(6) . ?
C48 C49 1.411(6) . ?
C49 C50 1.389(7) . ?
C49 C64 1.545(6) . ?
C50 C51 1.540(5) . ?
C51 C52 1.544(7) . ?
C51 C66 1.548(7) . ?
C52 C53 1.424(6) . ?
C53 C54 1.396(7) . ?
C53 C67 1.445(7) . ?
C54 C55 1.451(7) . ?
C55 C56 1.390(7) . ?
C56 C57 1.413(7) . ?
C56 C68 1.440(7) . ?
C57 C58 1.533(7) . ?
C58 C59 1.525(6) . ?
C58 C76 1.544(6) . ?
C58 C69 1.545(7) . ?
C59 C60 1.400(6) . ?
C60 C61 1.554(6) . ?
C61 C70 1.518(6) . ?
C61 C77 1.535(6) . ?
C61 C62 1.536(5) . ?
C62 C63 1.357(6) . ?
C63 C64 1.528(6) . ?
C64 C65 1.535(5) . ?
C65 C66 1.377(7) . ?
C65 C70 1.438(7) . ?
C66 C67 1.424(6) . ?
C67 C68 1.379(7) . ?
C68 C69 1.406(7) . ?
C69 C70 1.397(6) . ?
C79 C83 1.509(7) . ?
C79 C80 1.529(6) . ?
C81 C82 1.491(8) . ?
C83 O4 1.313(6) . ?
O4 C84 1.532(18) . ?
C84 C85 1.61(3) . ?
C84A C85A 1.461(18) . ?
Cl1 C86 1.703(10) . ?
Cl1 C87 1.87(3) . ?
Cl2 C87 1.28(3) . ?
Cl2 C88 1.700(10) . ?
Cl3 C89 1.292(14) . ?
Cl3 C90 1.588(15) . ?
C86 C92 1.305(14) . ?
C86 C88 1.476(12) . ?
C86 C93 1.70(4) . ?
C86 C87 1.83(3) . ?
C87 C88 1.57(4) . ?
C88 C89 1.277(13) . ?
C89 C90 1.425(14) . ?
C89 C93 1.95(3) . ?
C90 C93 1.43(4) . ?
C90 C91 1.524(13) . ?
C91 C93 1.08(4) . ?
C91 C92 1.720(17) . ?
C92 C93 1.04(3) . ?
Cl4 C94 1.620(18) . ?
Cl5 C95 1.78(3) . ?
Cl6 C96 1.347(19) . ?
Cl6 C97 1.40(2) . ?
C94 C101 1.01(3) . ?
C94 C95 1.31(3) . ?
C94 C100 1.67(3) . ?
C95 C96 1.35(3) . ?
C95 C101 1.93(4) . ?
C96 C97 1.56(3) . ?
C97 C98 1.19(2) . ?
C98 C99 1.63(4) . ?
C98 C101 1.75(4) . ?
C99 C100 1.51(4) . ?
C99 C101 1.77(5) . ?
C100 C101 1.02(3) . ?
